data_7018953
loop_
_publ_author_name
'Yang, Fu-Ming'
'Chen, Po-Yuan'
'Lee, Chun-Chin'
'Liu, Yi-Hung'
'Peng, Shie-Ming'
'Chou, Pi-Tai'
'Liu, Shiuh-Tzung'

_publ_section_title
;
 A water soluble and air-stable tripalladium cluster
;
_journal_issue 19
_journal_name_full 'Dalton Transactions'
_journal_page_first 5782
_journal_paper_doi 10.1039/c2dt30079f
_journal_volume 41
_journal_year 2012
_chemical_formula_sum 'C36 H24 Cl4 N8 O Pd3'
_chemical_formula_weight 1045.63
_chemical_name_systematic
;
?
;
_space_group_IT_number 13
_symmetry_cell_setting monoclinic
_symmetry_space_group_name_Hall '-P 2yc'
_symmetry_space_group_name_H-M 'P 1 2/c 1'
_atom_sites_solution_hydrogens geom
_atom_sites_solution_primary direct
_atom_sites_solution_secondary difmap
_audit_creation_method SHELXL-97
_cell_angle_alpha 90.00
_cell_angle_beta 94.631(3)
_cell_angle_gamma 90.00
_cell_formula_units_Z 4
_cell_length_a 15.4308(5)
_cell_length_b 16.6886(6)
_cell_length_c 14.3795(6)
_cell_measurement_reflns_used 10863
_cell_measurement_temperature 150(2)
_cell_measurement_theta_max 30.1746
_cell_measurement_theta_min 2.9081
_cell_volume 3690.9(2)
_computing_cell_refinement
;
CrysAlis RED, Oxford Diffraction Ltd.,
Version 1.171.32.29 (release 10-06-2008 CrysAlis171 .NET)
(compiled Jun 10 2008,16:49:55)
Empirical absorption correction using spherical harmonics,
implemented in SCALE3 ABSPACK scaling algorithm.
;
_computing_data_collection
;
CrysAlis RED, Oxford Diffraction Ltd.,
Version 1.171.32.29 (release 10-06-2008 CrysAlis171 .NET)
(compiled Jun 10 2008,16:49:55)
Empirical absorption correction using spherical harmonics,
implemented in SCALE3 ABSPACK scaling algorithm.
;
_computing_data_reduction
;
CrysAlis RED, Oxford Diffraction Ltd.,
Version 1.171.32.29 (release 10-06-2008 CrysAlis171 .NET)
(compiled Jun 10 2008,16:49:55)
Empirical absorption correction using spherical harmonics,
implemented in SCALE3 ABSPACK scaling algorithm.
;
_computing_molecular_graphics SHELXTL
_computing_publication_material SHELXTL
_computing_structure_refinement 'SHELXL-97 (Sheldrick, 1997)'
_computing_structure_solution 'SHELXS-97 (Sheldrick, 1990)'
_diffrn_ambient_temperature 150(2)
_diffrn_measured_fraction_theta_full 0.941
_diffrn_measured_fraction_theta_max 0.941
_diffrn_measurement_device_type 'Oxford Diffraction Gemini A'
_diffrn_measurement_method CCD
_diffrn_radiation_monochromator graphite
_diffrn_radiation_source 'fine-focus sealed tube'
_diffrn_radiation_type MoK\a
_diffrn_radiation_wavelength 0.71073
_diffrn_reflns_av_R_equivalents 0.0397
_diffrn_reflns_av_sigmaI/netI 0.0556
_diffrn_reflns_limit_h_max 20
_diffrn_reflns_limit_h_min -20
_diffrn_reflns_limit_k_max 21
_diffrn_reflns_limit_k_min -21
_diffrn_reflns_limit_l_max 18
_diffrn_reflns_limit_l_min -18
_diffrn_reflns_number 28632
_diffrn_reflns_theta_full 27.50
_diffrn_reflns_theta_max 27.50
_diffrn_reflns_theta_min 2.92
_exptl_absorpt_coefficient_mu 1.778
_exptl_absorpt_correction_T_max 1.00000
_exptl_absorpt_correction_T_min 0.82644
_exptl_absorpt_correction_type multi-scan
_exptl_absorpt_process_details
;
CrysAlis RED, Oxford Diffraction Ltd.,
Version 1.171.32.29 (release 10-06-2008 CrysAlis171 .NET)
(compiled Jun 10 2008,16:49:55)
Empirical absorption correction using spherical harmonics,
implemented in SCALE3 ABSPACK scaling algorithm.
;
_exptl_crystal_density_diffrn 1.882
_exptl_crystal_density_method 'not measured'
_exptl_crystal_F_000 2040
_exptl_crystal_size_max 0.30
_exptl_crystal_size_mid 0.20
_exptl_crystal_size_min 0.10
_refine_diff_density_max 2.176
_refine_diff_density_min -0.570
_refine_diff_density_rms 0.156
_refine_ls_extinction_method none
_refine_ls_goodness_of_fit_ref 1.007
_refine_ls_hydrogen_treatment constr
_refine_ls_matrix_type full
_refine_ls_number_parameters 497
_refine_ls_number_reflns 7989
_refine_ls_number_restraints 25
_refine_ls_restrained_S_all 1.017
_refine_ls_R_factor_all 0.0681
_refine_ls_R_factor_gt 0.0419
_refine_ls_shift/su_max 0.006
_refine_ls_shift/su_mean 0.000
_refine_ls_structure_factor_coef Fsqd
_refine_ls_weighting_details 'calc w=1/[\s^2^(Fo^2^)+(0.1000P)^2^+0.0000P] where P=(Fo^2^+2Fc^2^)/3'
_refine_ls_weighting_scheme calc
_refine_ls_wR_factor_gt 0.1492
_refine_ls_wR_factor_ref 0.1563
_reflns_number_gt 5354
_reflns_number_total 7989
_reflns_threshold_expression >2sigma(I)
_cod_data_source_file c2dt30079f.txt
_cod_data_source_block ic13495
_cod_depositor_comments
;
The following automatic conversions were performed:

'_symmetry_cell_setting' value 'Monoclinic' changed to 'monoclinic'
according to /home/saulius/struct/CIF-dictionaries/cif_core.dic
dictionary named 'cif_core.dic' version 2.4.1 from 2010-06-29.

Automatic conversion script
Id: cif_fix_values 1715 2011-07-08 13:25:40Z adriana 
;
_cod_original_sg_symbol_H-M P2/c
_cod_database_code 7018953

loop_
_symmetry_equiv_pos_as_xyz
'x, y, z'
'-x, y, -z+1/2'
'-x, -y, -z'
'x, -y, z-1/2'

loop_
_atom_site_label
_atom_site_type_symbol
_atom_site_fract_x
_atom_site_fract_y
_atom_site_fract_z
_atom_site_U_iso_or_equiv
_atom_site_adp_type
_atom_site_occupancy
_atom_site_symmetry_multiplicity
_atom_site_calc_flag
_atom_site_refinement_flags
_atom_site_disorder_assembly
_atom_site_disorder_group
Pd1 Pd 0.26002(3) 0.74703(3) 0.53560(4) 0.02586(14) Uani 1 1 d . . .
Pd2 Pd 0.16739(3) 0.76824(3) 0.38437(4) 0.02515(15) Uani 1 1 d . . .
Pd3 Pd 0.10984(3) 0.73216(3) 0.59010(4) 0.02440(14) Uani 1 1 d . . .
Cl1 Cl 0.12599(12) 0.63858(9) 0.35098(13) 0.0381(4) Uani 1 1 d . . .
Cl2 Cl 0.08178(10) 0.86458(9) 0.61749(13) 0.0325(4) Uani 1 1 d . . .
N1 N 0.3307(4) 0.7629(3) 0.6758(4) 0.0346(14) Uani 1 1 d . . .
N2 N 0.2647(3) 0.8680(3) 0.5475(4) 0.0282(12) Uani 1 1 d . . .
N3 N 0.1923(3) 0.8860(3) 0.4021(4) 0.0264(12) Uani 1 1 d . . .
N4 N 0.1144(3) 0.8121(3) 0.2563(4) 0.0292(12) Uani 1 1 d . . .
N5 N 0.3815(4) 0.7282(3) 0.4706(4) 0.0354(14) Uani 1 1 d . . .
N6 N 0.2622(4) 0.6263(3) 0.5233(4) 0.0314(13) Uani 1 1 d . . .
N7 N 0.1273(4) 0.6128(3) 0.5796(4) 0.0280(12) Uani 1 1 d . . .
N8 N -0.0089(3) 0.6921(3) 0.6311(4) 0.0275(12) Uani 1 1 d . . .
C1 C 0.3615(5) 0.7089(5) 0.7366(6) 0.0439(19) Uani 1 1 d . . .
H1A H 0.3571 0.6539 0.7199 0.053 Uiso 1 1 calc R . .
C2 C 0.3999(6) 0.7288(6) 0.8240(6) 0.054(2) Uani 1 1 d . . .
H2A H 0.4209 0.6883 0.8665 0.065 Uiso 1 1 calc R . .
C3 C 0.4069(6) 0.8061(6) 0.8470(6) 0.059(2) Uani 1 1 d . . .
H3A H 0.4326 0.8213 0.9067 0.071 Uiso 1 1 calc R . .
C4 C 0.3765(5) 0.8636(5) 0.7840(6) 0.051(2) Uani 1 1 d . . .
H4A H 0.3820 0.9189 0.7993 0.061 Uiso 1 1 calc R . .
C5 C 0.3382(4) 0.8403(4) 0.6988(5) 0.0340(16) Uani 1 1 d . . .
C6 C 0.3030(4) 0.8986(4) 0.6270(5) 0.0338(16) Uani 1 1 d . . .
C7 C 0.3113(5) 0.9815(4) 0.6414(5) 0.0390(17) Uani 1 1 d . . .
H7A H 0.3382 1.0013 0.6986 0.047 Uiso 1 1 calc R . .
C8 C 0.2812(5) 1.0328(4) 0.5743(6) 0.0426(19) Uani 1 1 d . . .
H8A H 0.2873 1.0889 0.5840 0.051 Uiso 1 1 calc R . .
C9 C 0.2407(4) 1.0040(4) 0.4899(5) 0.0328(16) Uani 1 1 d . . .
C10 C 0.2071(5) 1.0522(4) 0.4166(6) 0.0404(18) Uani 1 1 d . . .
H10A H 0.2109 1.1089 0.4216 0.048 Uiso 1 1 calc R . .
C11 C 0.1691(5) 1.0182(4) 0.3382(6) 0.0408(18) Uani 1 1 d . . .
H11A H 0.1477 1.0507 0.2872 0.049 Uiso 1 1 calc R . .
C12 C 0.1614(4) 0.9326(4) 0.3327(5) 0.0301(15) Uani 1 1 d . . .
C13 C 0.2327(4) 0.9191(4) 0.4799(5) 0.0271(14) Uani 1 1 d . . .
C14 C 0.1203(4) 0.8927(4) 0.2492(5) 0.0310(15) Uani 1 1 d . . .
C15 C 0.0907(5) 0.9303(4) 0.1686(5) 0.0388(17) Uani 1 1 d . . .
H15A H 0.0957 0.9869 0.1640 0.047 Uiso 1 1 calc R . .
C16 C 0.0542(5) 0.8880(5) 0.0946(6) 0.0425(18) Uani 1 1 d . . .
H16A H 0.0324 0.9144 0.0390 0.051 Uiso 1 1 calc R . .
C17 C 0.0496(4) 0.8066(5) 0.1025(5) 0.0393(17) Uani 1 1 d . . .
H17A H 0.0253 0.7754 0.0516 0.047 Uiso 1 1 calc R . .
C18 C 0.0803(5) 0.7702(4) 0.1842(5) 0.0356(16) Uani 1 1 d . . .
H18A H 0.0769 0.7135 0.1891 0.043 Uiso 1 1 calc R . .
C19 C 0.4389(5) 0.7821(5) 0.4458(6) 0.0454(19) Uani 1 1 d . . .
H19A H 0.4287 0.8371 0.4577 0.054 Uiso 1 1 calc R . .
C20 C 0.5124(6) 0.7609(6) 0.4039(8) 0.061(3) Uani 1 1 d . . .
H20A H 0.5521 0.8008 0.3866 0.073 Uiso 1 1 calc R . .
C21 C 0.5273(6) 0.6830(6) 0.3874(8) 0.073(3) Uani 1 1 d . . .
H21A H 0.5775 0.6670 0.3580 0.088 Uiso 1 1 calc R . .
C22 C 0.4700(5) 0.6280(5) 0.4134(7) 0.062(3) Uani 1 1 d . . .
H22A H 0.4802 0.5727 0.4030 0.074 Uiso 1 1 calc R . .
C23 C 0.3969(5) 0.6516(5) 0.4549(6) 0.0434(19) Uani 1 1 d . . .
C24 C 0.3318(5) 0.5940(4) 0.4868(5) 0.0378(17) Uani 1 1 d . . .
C25 C 0.3418(5) 0.5105(4) 0.4791(6) 0.0445(19) Uani 1 1 d . . .
H25A H 0.3918 0.4890 0.4538 0.053 Uiso 1 1 calc R . .
C26 C 0.2797(5) 0.4606(4) 0.5080(6) 0.0428(19) Uani 1 1 d . . .
H26A H 0.2867 0.4042 0.5040 0.051 Uiso 1 1 calc R . .
C27 C 0.2053(5) 0.4926(4) 0.5438(5) 0.0337(16) Uani 1 1 d . . .
C28 C 0.1378(5) 0.4458(4) 0.5724(5) 0.0379(17) Uani 1 1 d . . .
H28A H 0.1413 0.3890 0.5703 0.046 Uiso 1 1 calc R . .
C29 C 0.0661(5) 0.4824(4) 0.6035(5) 0.0384(17) Uani 1 1 d . . .
H29A H 0.0197 0.4510 0.6233 0.046 Uiso 1 1 calc R . .
C30 C 0.0612(4) 0.5681(4) 0.6062(5) 0.0299(15) Uani 1 1 d . . .
C31 C 0.1991(4) 0.5766(4) 0.5504(5) 0.0287(14) Uani 1 1 d . . .
C32 C -0.0151(4) 0.6109(4) 0.6329(5) 0.0304(15) Uani 1 1 d . . .
C33 C -0.0904(5) 0.5738(4) 0.6576(5) 0.0373(17) Uani 1 1 d . . .
H33A H -0.0943 0.5170 0.6582 0.045 Uiso 1 1 calc R . .
C34 C -0.1587(5) 0.6191(5) 0.6810(5) 0.0401(18) Uani 1 1 d . . .
H34A H -0.2098 0.5942 0.6995 0.048 Uiso 1 1 calc R . .
C35 C -0.1530(5) 0.7017(5) 0.6775(5) 0.0389(17) Uani 1 1 d . . .
H35A H -0.2009 0.7342 0.6914 0.047 Uiso 1 1 calc R . .
C36 C -0.0757(4) 0.7367(4) 0.6534(5) 0.0323(15) Uani 1 1 d . . .
H36A H -0.0707 0.7935 0.6529 0.039 Uiso 1 1 calc R . .
Cl3 Cl 0.25060(15) 0.75224(11) 0.03749(18) 0.0554(6) Uani 1 1 d . . .
Cl5 Cl 0.3212(6) 0.5085(5) 0.7391(6) 0.044(2) Uani 0.22 1 d PU A 1
Cl7 Cl 0.2883(5) 0.6581(6) 0.2234(6) 0.049(2) Uani 0.22 1 d PU B 1
Cl4 Cl 0.5138(4) 0.4458(3) 0.3316(6) 0.0655(19) Uani 0.33 1 d PU C -1
Cl6 Cl 0.5157(6) 1.0003(6) 0.5315(7) 0.052(3) Uani 0.22 1 d PU D -1
O1 O 0.3320(7) 0.8347(7) 0.2469(8) 0.071(3) Uiso 0.60 1 d P E 1
O1' O 0.5000 0.9337(13) 0.2500 0.060(6) Uiso 0.40 2 d SP F 2
O1" O 0.5580(15) 0.9461(18) 0.1795(15) 0.057(8) Uiso 0.20 1 d PD G 3

loop_
_atom_site_aniso_label
_atom_site_aniso_U_11
_atom_site_aniso_U_22
_atom_site_aniso_U_33
_atom_site_aniso_U_23
_atom_site_aniso_U_13
_atom_site_aniso_U_12
Pd1 0.0335(3) 0.0177(2) 0.0265(3) 0.0008(2) 0.0032(2) 0.00174(18)
Pd2 0.0360(3) 0.0145(2) 0.0249(3) 0.0013(2) 0.0029(2) -0.00158(18)
Pd3 0.0343(3) 0.0147(2) 0.0244(3) -0.0006(2) 0.0037(2) -0.00122(18)
Cl1 0.0635(11) 0.0179(7) 0.0322(10) 0.0008(7) 0.0005(8) -0.0080(7)
Cl2 0.0392(8) 0.0166(7) 0.0425(11) -0.0061(7) 0.0074(7) -0.0012(6)
N1 0.043(3) 0.032(3) 0.030(3) 0.001(3) 0.005(3) 0.005(2)
N2 0.030(3) 0.020(3) 0.035(3) -0.002(3) 0.004(2) -0.001(2)
N3 0.032(3) 0.014(2) 0.033(3) -0.001(2) 0.002(2) -0.001(2)
N4 0.034(3) 0.027(3) 0.027(3) 0.003(3) 0.008(2) -0.002(2)
N5 0.036(3) 0.034(3) 0.037(4) 0.003(3) 0.007(3) 0.005(2)
N6 0.049(3) 0.017(2) 0.028(3) 0.000(2) 0.003(3) 0.007(2)
N7 0.049(3) 0.014(2) 0.021(3) 0.004(2) -0.001(2) 0.000(2)
N8 0.039(3) 0.022(3) 0.021(3) -0.001(2) 0.000(2) -0.005(2)
C1 0.049(4) 0.046(4) 0.036(5) 0.001(4) 0.001(4) 0.011(4)
C2 0.063(5) 0.065(6) 0.034(5) 0.001(4) 0.001(4) 0.021(4)
C3 0.070(6) 0.071(6) 0.035(5) -0.008(5) -0.010(4) 0.017(5)
C4 0.057(5) 0.047(5) 0.046(5) -0.010(4) -0.006(4) -0.001(4)
C5 0.035(3) 0.034(4) 0.033(4) -0.005(3) 0.003(3) 0.000(3)
C6 0.035(3) 0.031(4) 0.035(4) -0.005(3) 0.003(3) -0.003(3)
C7 0.052(4) 0.031(4) 0.032(4) -0.010(3) -0.003(3) -0.003(3)
C8 0.050(4) 0.020(3) 0.059(6) -0.008(4) 0.008(4) -0.012(3)
C9 0.042(4) 0.021(3) 0.037(4) -0.002(3) 0.012(3) -0.005(3)
C10 0.051(4) 0.015(3) 0.056(5) 0.000(3) 0.005(4) -0.003(3)
C11 0.052(4) 0.025(3) 0.044(5) 0.008(4) 0.003(4) 0.004(3)
C12 0.037(4) 0.017(3) 0.037(4) 0.007(3) 0.007(3) 0.002(3)
C13 0.032(3) 0.016(3) 0.035(4) 0.002(3) 0.010(3) -0.001(2)
C14 0.036(3) 0.023(3) 0.035(4) 0.002(3) 0.007(3) 0.001(3)
C15 0.050(4) 0.025(3) 0.041(5) 0.010(3) 0.004(4) 0.000(3)
C16 0.042(4) 0.045(4) 0.038(5) 0.017(4) -0.003(3) 0.005(3)
C17 0.039(4) 0.048(4) 0.031(4) 0.005(4) 0.001(3) -0.006(3)
C18 0.046(4) 0.033(4) 0.029(4) -0.002(3) 0.003(3) -0.007(3)
C19 0.043(4) 0.039(4) 0.054(5) 0.005(4) 0.005(4) 0.000(3)
C20 0.041(4) 0.066(6) 0.076(7) 0.011(5) 0.013(4) 0.003(4)
C21 0.053(5) 0.064(6) 0.107(9) 0.011(6) 0.035(5) 0.020(5)
C22 0.056(5) 0.046(5) 0.087(8) 0.010(5) 0.030(5) 0.021(4)
C23 0.046(4) 0.036(4) 0.049(5) 0.001(4) 0.008(4) 0.012(3)
C24 0.047(4) 0.034(4) 0.032(4) 0.004(3) 0.001(3) 0.013(3)
C25 0.061(5) 0.030(4) 0.043(5) -0.004(4) 0.006(4) 0.021(3)
C26 0.066(5) 0.020(3) 0.042(5) -0.002(3) 0.003(4) 0.007(3)
C27 0.054(4) 0.022(3) 0.024(4) 0.000(3) 0.000(3) 0.006(3)
C28 0.068(5) 0.013(3) 0.032(4) -0.004(3) 0.000(4) -0.002(3)
C29 0.059(5) 0.025(3) 0.031(4) 0.002(3) 0.002(3) -0.005(3)
C30 0.046(4) 0.021(3) 0.022(4) 0.001(3) 0.000(3) -0.003(3)
C31 0.045(4) 0.018(3) 0.023(4) 0.001(3) 0.002(3) 0.002(3)
C32 0.050(4) 0.020(3) 0.022(4) 0.002(3) 0.002(3) -0.007(3)
C33 0.059(5) 0.027(3) 0.026(4) -0.004(3) 0.006(3) -0.013(3)
C34 0.046(4) 0.049(4) 0.026(4) -0.002(4) 0.007(3) -0.017(3)
C35 0.042(4) 0.043(4) 0.032(4) -0.004(4) 0.006(3) -0.005(3)
C36 0.034(3) 0.030(4) 0.032(4) 0.003(3) 0.002(3) -0.005(3)
Cl3 0.0701(14) 0.0300(9) 0.0681(16) 0.0033(10) 0.0177(11) 0.0053(9)
Cl5 0.061(4) 0.038(4) 0.032(4) -0.011(3) -0.009(3) 0.019(3)
Cl7 0.041(4) 0.065(5) 0.042(4) -0.005(4) 0.013(3) -0.008(4)
Cl4 0.035(3) 0.029(3) 0.133(6) -0.039(3) 0.012(3) 0.003(2)
Cl6 0.054(5) 0.033(3) 0.073(6) 0.008(5) 0.035(5) 0.009(4)

loop_
_atom_type_symbol
_atom_type_description
_atom_type_scat_dispersion_real
_atom_type_scat_dispersion_imag
_atom_type_scat_source
C C 0.0033 0.0016 'International Tables Vol C Tables 4.2.6.8 and 6.1.1.4'
H H 0.0000 0.0000 'International Tables Vol C Tables 4.2.6.8 and 6.1.1.4'
N N 0.0061 0.0033 'International Tables Vol C Tables 4.2.6.8 and 6.1.1.4'
O O 0.0106 0.0060 'International Tables Vol C Tables 4.2.6.8 and 6.1.1.4'
Cl Cl 0.1484 0.1585 'International Tables Vol C Tables 4.2.6.8 and 6.1.1.4'
Pd Pd -0.9988 1.0072 'International Tables Vol C Tables 4.2.6.8 and 6.1.1.4'

loop_
_geom_angle_atom_site_label_1
_geom_angle_atom_site_label_2
_geom_angle_atom_site_label_3
_geom_angle
N6 Pd1 N2 177.0(2)
N6 Pd1 N5 78.4(2)
N2 Pd1 N5 98.8(2)
N6 Pd1 N1 100.8(2)
N2 Pd1 N1 78.1(2)
N5 Pd1 N1 91.7(2)
N6 Pd1 Pd3 87.20(16)
N2 Pd1 Pd3 95.70(14)
N5 Pd1 Pd3 164.26(16)
N1 Pd1 Pd3 97.23(15)
N6 Pd1 Pd2 94.37(16)
N2 Pd1 Pd2 86.98(16)
N5 Pd1 Pd2 95.58(17)
N1 Pd1 Pd2 164.22(15)
Pd3 Pd1 Pd2 79.10(2)
N3 Pd2 N4 80.0(2)
N3 Pd2 Cl1 173.11(16)
N4 Pd2 Cl1 93.64(15)
N3 Pd2 Pd1 86.51(16)
N4 Pd2 Pd1 164.19(15)
Cl1 Pd2 Pd1 100.16(5)
N3 Pd2 Pd3 97.51(16)
N4 Pd2 Pd3 139.52(15)
Cl1 Pd2 Pd3 85.58(5)
Pd1 Pd2 Pd3 50.299(17)
N7 Pd3 N8 80.2(2)
N7 Pd3 Cl2 173.26(17)
N8 Pd3 Cl2 94.48(15)
N7 Pd3 Pd1 86.67(16)
N8 Pd3 Pd1 166.89(15)
Cl2 Pd3 Pd1 98.62(4)
N7 Pd3 Pd2 93.87(16)
N8 Pd3 Pd2 129.51(15)
Cl2 Pd3 Pd2 92.73(5)
Pd1 Pd3 Pd2 50.600(17)
C1 N1 C5 118.5(7)
C1 N1 Pd1 130.0(5)
C5 N1 Pd1 111.4(5)
C6 N2 C13 118.7(6)
C6 N2 Pd1 117.4(4)
C13 N2 Pd1 123.8(4)
C12 N3 C13 119.9(5)
C12 N3 Pd2 115.1(4)
C13 N3 Pd2 124.9(4)
C18 N4 C14 119.4(6)
C18 N4 Pd2 127.5(5)
C14 N4 Pd2 113.1(4)
C23 N5 C19 118.3(7)
C23 N5 Pd1 112.6(5)
C19 N5 Pd1 129.1(5)
C24 N6 C31 118.7(6)
C24 N6 Pd1 116.9(5)
C31 N6 Pd1 124.4(4)
C30 N7 C31 119.8(5)
C30 N7 Pd3 114.7(4)
C31 N7 Pd3 125.5(4)
C36 N8 C32 119.8(6)
C36 N8 Pd3 127.3(4)
C32 N8 Pd3 113.0(4)
N1 C1 C2 122.9(8)
C3 C2 C1 118.5(8)
C2 C3 C4 119.7(8)
C5 C4 C3 119.3(8)
N1 C5 C4 121.2(7)
N1 C5 C6 116.1(6)
C4 C5 C6 122.7(7)
N2 C6 C7 122.0(7)
N2 C6 C5 116.8(6)
C7 C6 C5 121.2(6)
C8 C7 C6 119.9(7)
C7 C8 C9 120.4(6)
C10 C9 C8 124.6(6)
C10 C9 C13 118.2(7)
C8 C9 C13 117.2(6)
C11 C10 C9 119.9(6)
C10 C11 C12 119.5(7)
N3 C12 C11 121.3(6)
N3 C12 C14 117.1(5)
C11 C12 C14 121.6(6)
N3 C13 N2 117.0(5)
N3 C13 C9 121.2(6)
N2 C13 C9 121.8(6)
N4 C14 C15 120.1(6)
N4 C14 C12 114.5(6)
C15 C14 C12 125.3(6)
C16 C15 C14 121.0(7)
C15 C16 C17 118.2(7)
C16 C17 C18 119.6(7)
N4 C18 C17 121.6(7)
N5 C19 C20 122.4(8)
C21 C20 C19 119.0(9)
C20 C21 C22 119.0(8)
C21 C22 C23 120.3(8)
N5 C23 C22 121.0(8)
N5 C23 C24 115.8(6)
C22 C23 C24 123.1(7)
N6 C24 C25 121.5(7)
N6 C24 C23 116.2(6)
C25 C24 C23 122.3(7)
C26 C25 C24 119.9(7)
C25 C26 C27 119.8(6)
C28 C27 C26 123.4(6)
C28 C27 C31 118.9(6)
C26 C27 C31 117.8(6)
C29 C28 C27 119.3(6)
C28 C29 C30 120.0(7)
N7 C30 C29 120.2(6)
N7 C30 C32 116.9(6)
C29 C30 C32 122.8(6)
N7 C31 N6 115.9(5)
N7 C31 C27 121.7(6)
N6 C31 C27 122.3(6)
N8 C32 C33 120.7(6)
N8 C32 C30 115.1(6)
C33 C32 C30 124.2(6)
C34 C33 C32 119.7(6)
C33 C34 C35 119.6(7)
C34 C35 C36 118.9(7)
N8 C36 C35 121.3(6)

loop_
_geom_bond_atom_site_label_1
_geom_bond_atom_site_label_2
_geom_bond_distance
Pd1 N6 2.023(5)
Pd1 N2 2.027(5)
Pd1 N5 2.184(6)
Pd1 N1 2.229(6)
Pd1 Pd3 2.5179(7)
Pd1 Pd2 2.5288(7)
Pd2 N3 2.015(5)
Pd2 N4 2.086(5)
Pd2 Cl1 2.2958(16)
Pd2 Pd3 3.2136(7)
Pd3 N7 2.017(5)
Pd3 N8 2.080(5)
Pd3 Cl2 2.2922(15)
N1 C1 1.318(9)
N1 C5 1.336(9)
N2 C6 1.344(9)
N2 C13 1.357(8)
N3 C12 1.323(8)
N3 C13 1.353(8)
N4 C18 1.325(9)
N4 C14 1.353(8)
N5 C23 1.324(9)
N5 C19 1.330(10)
N6 C24 1.346(9)
N6 C31 1.360(8)
N7 C30 1.344(8)
N7 C31 1.358(8)
N8 C36 1.332(9)
N8 C32 1.360(8)
C1 C2 1.385(11)
C2 C3 1.334(13)
C3 C4 1.376(12)
C4 C5 1.373(10)
C5 C6 1.490(10)
C6 C7 1.402(9)
C7 C8 1.346(11)
C8 C9 1.403(11)
C9 C10 1.393(10)
C9 C13 1.428(8)
C10 C11 1.353(11)
C11 C12 1.435(9)
C12 C14 1.471(10)
C14 C15 1.364(10)
C15 C16 1.361(11)
C16 C17 1.365(10)
C17 C18 1.373(10)
C19 C20 1.373(12)
C20 C21 1.345(12)
C21 C22 1.348(12)
C22 C23 1.376(11)
C23 C24 1.488(11)
C24 C25 1.408(9)
C25 C26 1.360(11)
C26 C27 1.402(11)
C27 C28 1.390(10)
C27 C31 1.409(8)
C28 C29 1.369(10)
C29 C30 1.434(9)
C30 C32 1.454(10)
C32 C33 1.388(9)
C33 C34 1.361(10)
C34 C35 1.383(10)
C35 C36 1.397(9)
